data_1519858
loop_
_publ_author_name
'Davies, David B.'
'Besli, S.'
'Kilic, A.'
'Coles, Simon J.'
'Hursthouse, Michael B.'

_publ_section_title
;
 C18H24N5O2P3
;
_journal_name_full 'Crystal Structure Report Archive'
_journal_page_first 289
_journal_year 2007
_chemical_formula_sum 'C18 H24 N5 O2 P3'
_chemical_formula_weight 435.33
_space_group_IT_number 14
_symmetry_cell_setting monoclinic
_symmetry_space_group_name_Hall '-P 2ybc'
_symmetry_space_group_name_H-M 'P 1 21/c 1'
_atom_sites_solution_hydrogens geom
_atom_sites_solution_primary direct
_atom_sites_solution_secondary difmap
_cell_angle_alpha 90.00
_cell_angle_beta 91.038(2)
_cell_angle_gamma 90.00
_cell_formula_units_Z 4
_cell_length_a 10.6006(6)
_cell_length_b 9.5629(4)
_cell_length_c 19.5682(11)
_cell_measurement_reflns_used 56688
_cell_measurement_temperature 120(2)
_cell_measurement_theta_max 27.48
_cell_measurement_theta_min 2.91
_cell_volume 1983.35(18)
_computing_cell_refinement 'DENZO, COLLECT'
_computing_data_reduction 'DENZO, COLLECT'
_computing_molecular_graphics 'PLATON (Spek, 2003)'
_computing_structure_refinement 'SHELXL-97 (Sheldrick, 1997)'
_computing_structure_solution 'SHELXS-97 (Sheldrick, 1997)'
_diffrn_ambient_temperature 120(2)
_diffrn_detector_area_resol_mean 9.091
_diffrn_measured_fraction_theta_full 0.978
_diffrn_measured_fraction_theta_max 0.978
_diffrn_measurement_device_type 'Bruker-Nonius KappaCCD Area Detector'
_diffrn_measurement_method '\f and \w scans'
_diffrn_radiation_monochromator graphite
_diffrn_radiation_source 'Bruker-Nonius FR591 rotating anode'
_diffrn_radiation_type MoK\a
_diffrn_radiation_wavelength 0.71073
_diffrn_reflns_av_R_equivalents 0.0807
_diffrn_reflns_av_sigmaI/netI 0.0570
_diffrn_reflns_limit_h_max 13
_diffrn_reflns_limit_h_min -13
_diffrn_reflns_limit_k_max 12
_diffrn_reflns_limit_k_min -12
_diffrn_reflns_limit_l_max 25
_diffrn_reflns_limit_l_min -25
_diffrn_reflns_number 30886
_diffrn_reflns_theta_full 27.50
_diffrn_reflns_theta_max 27.50
_diffrn_reflns_theta_min 2.98
_exptl_absorpt_coefficient_mu 0.326
_exptl_absorpt_correction_T_max 0.9377
_exptl_absorpt_correction_T_min 0.8808
_exptl_absorpt_correction_type multi-scan
_exptl_absorpt_process_details 'SADABS V2.10 (Sheldrick, G.M., 2003)'
_exptl_crystal_colour colourless
_exptl_crystal_density_diffrn 1.458
_exptl_crystal_density_method 'not measured'
_exptl_crystal_description prism
_exptl_crystal_F_000 912
_exptl_crystal_size_max 0.40
_exptl_crystal_size_mid 0.20
_exptl_crystal_size_min 0.20
_refine_diff_density_max 0.755
_refine_diff_density_min -0.755
_refine_diff_density_rms 0.115
_refine_ls_extinction_method none
_refine_ls_goodness_of_fit_ref 1.092
_refine_ls_hydrogen_treatment mixed
_refine_ls_matrix_type full
_refine_ls_number_parameters 253
_refine_ls_number_reflns 4471
_refine_ls_number_restraints 0
_refine_ls_restrained_S_all 1.092
_refine_ls_R_factor_all 0.0947
_refine_ls_R_factor_gt 0.0749
_refine_ls_shift/su_max 0.002
_refine_ls_shift/su_mean 0.000
_refine_ls_structure_factor_coef Fsqd
_refine_ls_weighting_details 'calc w=1/[\s^2^(Fo^2^)+(0.0615P)^2^+8.5647P] where P=(Fo^2^+2Fc^2^)/3'
_refine_ls_weighting_scheme calc
_refine_ls_wR_factor_gt 0.1747
_refine_ls_wR_factor_ref 0.1925
_reflns_number_gt 3616
_reflns_number_total 4471
_reflns_threshold_expression >2sigma(I)
_cod_data_source_file eCrystal-289.cif
_cod_data_source_block 2007src0256
_cod_depositor_comments
;
Citation :
Davies, David B. and Besli, S and Kilic, A. and Coles, Simon J. and 
Hursthouse, Michael B. (2007) 
University of Southampton, Crystal Structure Report Archive. 
(doi:10.5258/ecrystals/289)

More at:
http://ecrystals.chem.soton.ac.uk/289/

The following automatic conversions were performed:

'_symmetry_cell_setting' value 'Monoclinic' changed to 'monoclinic'
according to the built-in table from CIF Core dictionary named
'cif_core.dic' version 2.4.1 from 2010-06-29.

Automatic conversion script
Id: cif_fix_values 3392 2015-05-12 13:50:21Z andrius 
;
_cod_original_sg_symbol_H-M P2(1)/c
_cod_database_code 1519858

loop_
_symmetry_equiv_pos_as_xyz
'x, y, z'
'-x, y+1/2, -z+1/2'
'-x, -y, -z'
'x, -y-1/2, z-1/2'

loop_
_atom_site_label
_atom_site_type_symbol
_atom_site_fract_x
_atom_site_fract_y
_atom_site_fract_z
_atom_site_U_iso_or_equiv
_atom_site_adp_type
_atom_site_occupancy
_atom_site_symmetry_multiplicity
_atom_site_calc_flag
_atom_site_refinement_flags
_atom_site_disorder_assembly
_atom_site_disorder_group
P1 P 0.93457(9) 0.17459(12) 0.08226(5) 0.0206(2) Uani 1 1 d . . .
P2 P 0.85134(9) 0.30942(12) -0.03632(5) 0.0217(3) Uani 1 1 d . . .
P3 P 0.72698(9) 0.35172(12) 0.08496(5) 0.0199(2) Uani 1 1 d . . .
O1 O 1.0687(2) 0.2170(3) 0.11503(14) 0.0269(7) Uani 1 1 d . . .
O2 O 0.7616(3) 0.2176(3) -0.08511(14) 0.0251(6) Uani 1 1 d . . .
N1 N 0.9439(3) 0.2022(4) 0.00218(17) 0.0267(8) Uani 1 1 d . . .
N2 N 0.7696(3) 0.4090(4) 0.01104(16) 0.0240(7) Uani 1 1 d . . .
N3 N 0.8291(3) 0.2555(4) 0.12403(16) 0.0228(7) Uani 1 1 d . . .
N4 N 0.9224(3) 0.0051(4) 0.09532(16) 0.0250(8) Uani 1 1 d . . .
H4 H 0.8976 -0.0530 0.0629 0.030 Uiso 1 1 calc R . .
N5 N 0.9309(3) 0.4002(4) -0.09298(17) 0.0272(8) Uani 1 1 d . . .
H5 H 1.0136 0.4066 -0.0905 0.033 Uiso 1 1 calc R . .
C1 C 0.9562(4) -0.0434(5) 0.1654(2) 0.0283(9) Uani 1 1 d . . .
H1A H 0.9580 -0.1469 0.1661 0.034 Uiso 1 1 calc R . .
H1B H 0.8906 -0.0122 0.1974 0.034 Uiso 1 1 calc R . .
C2 C 1.0852(4) 0.0130(5) 0.1899(2) 0.0318(10) Uani 1 1 d . . .
H2A H 1.1008 -0.0156 0.2379 0.038 Uiso 1 1 calc R . .
H2B H 1.1523 -0.0286 0.1617 0.038 Uiso 1 1 calc R . .
C3 C 1.0916(4) 0.1707(5) 0.1848(2) 0.0313(10) Uani 1 1 d . . .
H3A H 1.0278 0.2125 0.2149 0.038 Uiso 1 1 calc R . .
H3B H 1.1759 0.2031 0.2006 0.038 Uiso 1 1 calc R . .
C4 C 0.8571(4) 0.4709(5) -0.1483(2) 0.0305(10) Uani 1 1 d . . .
H4A H 0.9154 0.5153 -0.1808 0.037 Uiso 1 1 calc R . .
H4B H 0.8038 0.5451 -0.1285 0.037 Uiso 1 1 calc R . .
C5 C 0.7737(4) 0.3652(5) -0.1861(2) 0.0327(10) Uani 1 1 d . . .
H5A H 0.7222 0.4141 -0.2213 0.039 Uiso 1 1 calc R . .
H5B H 0.8276 0.2961 -0.2094 0.039 Uiso 1 1 calc R . .
C6 C 0.6874(4) 0.2897(5) -0.1373(2) 0.0291(10) Uani 1 1 d . . .
H6A H 0.6306 0.3579 -0.1155 0.035 Uiso 1 1 calc R . .
H6B H 0.6348 0.2213 -0.1630 0.035 Uiso 1 1 calc R . .
C7 C 0.6902(4) 0.5033(5) 0.13599(19) 0.0246(9) Uani 1 1 d . . .
C8 C 0.7210(4) 0.6374(5) 0.1148(2) 0.0270(9) Uani 1 1 d . . .
H8 H 0.7648 0.6505 0.0733 0.032 Uiso 1 1 calc R . .
C9 C 0.6882(4) 0.7522(5) 0.1538(3) 0.0343(10) Uani 1 1 d . . .
H9 H 0.7091 0.8437 0.1389 0.041 Uiso 1 1 calc R . .
C10 C 0.6249(4) 0.7340(6) 0.2148(3) 0.0372(12) Uani 1 1 d . . .
H10 H 0.6023 0.8132 0.2412 0.045 Uiso 1 1 calc R . .
C11 C 0.5946(4) 0.6007(6) 0.2371(2) 0.0369(12) Uani 1 1 d . . .
H11 H 0.5520 0.5885 0.2790 0.044 Uiso 1 1 calc R . .
C12 C 0.6266(4) 0.4846(5) 0.1979(2) 0.0292(10) Uani 1 1 d . . .
H12 H 0.6056 0.3932 0.2129 0.035 Uiso 1 1 calc R . .
C13 C 0.5794(3) 0.2572(5) 0.07863(18) 0.0214(8) Uani 1 1 d . . .
C14 C 0.4658(4) 0.3252(5) 0.0625(2) 0.0250(9) Uani 1 1 d . . .
H14 H 0.4646 0.4238 0.0566 0.030 Uiso 1 1 calc R . .
C15 C 0.3543(4) 0.2486(5) 0.0552(2) 0.0301(10) Uani 1 1 d . . .
H15 H 0.2771 0.2956 0.0454 0.036 Uiso 1 1 calc R . .
C16 C 0.3555(4) 0.1052(5) 0.0621(2) 0.0278(9) Uani 1 1 d . . .
H16 H 0.2795 0.0536 0.0564 0.033 Uiso 1 1 calc R . .
C17 C 0.4681(4) 0.0356(5) 0.0776(2) 0.0303(10) Uani 1 1 d . . .
H17 H 0.4693 -0.0633 0.0822 0.036 Uiso 1 1 calc R . .
C18 C 0.5794(4) 0.1134(5) 0.0862(2) 0.0269(9) Uani 1 1 d . . .
H18 H 0.6561 0.0665 0.0974 0.032 Uiso 1 1 calc R . .

loop_
_atom_site_aniso_label
_atom_site_aniso_U_11
_atom_site_aniso_U_22
_atom_site_aniso_U_33
_atom_site_aniso_U_23
_atom_site_aniso_U_13
_atom_site_aniso_U_12
P1 0.0145(5) 0.0296(6) 0.0177(5) -0.0018(4) 0.0019(3) 0.0017(4)
P2 0.0193(5) 0.0293(6) 0.0166(5) -0.0003(4) 0.0055(3) 0.0005(4)
P3 0.0162(5) 0.0270(6) 0.0165(4) 0.0000(4) 0.0035(3) 0.0026(4)
O1 0.0158(13) 0.0378(19) 0.0271(14) -0.0024(13) 0.0003(11) -0.0006(12)
O2 0.0243(14) 0.0308(17) 0.0203(13) 0.0017(12) 0.0013(11) -0.0031(12)
N1 0.0216(16) 0.037(2) 0.0213(16) -0.0004(15) 0.0038(13) 0.0077(15)
N2 0.0246(17) 0.028(2) 0.0192(16) 0.0027(14) 0.0068(12) 0.0034(15)
N3 0.0175(15) 0.035(2) 0.0164(15) -0.0005(14) 0.0021(12) 0.0071(14)
N4 0.0216(16) 0.038(2) 0.0158(15) -0.0003(14) -0.0022(12) -0.0013(15)
N5 0.0217(17) 0.038(2) 0.0221(16) 0.0017(15) 0.0074(13) -0.0046(15)
C1 0.026(2) 0.039(3) 0.0201(19) 0.0033(17) 0.0030(15) 0.0004(19)
C2 0.024(2) 0.049(3) 0.022(2) -0.0019(19) -0.0024(16) 0.007(2)
C3 0.024(2) 0.045(3) 0.025(2) -0.0036(19) -0.0065(16) 0.0031(19)
C4 0.037(2) 0.033(3) 0.022(2) 0.0049(17) 0.0098(17) -0.003(2)
C5 0.039(2) 0.039(3) 0.020(2) 0.0030(18) 0.0017(17) -0.001(2)
C6 0.025(2) 0.037(3) 0.024(2) 0.0017(18) -0.0018(16) -0.0011(18)
C7 0.0168(18) 0.038(3) 0.0190(18) -0.0037(16) 0.0005(14) 0.0066(17)
C8 0.027(2) 0.026(2) 0.028(2) 0.0011(17) -0.0021(16) 0.0017(17)
C9 0.028(2) 0.030(2) 0.044(3) -0.004(2) -0.0121(19) 0.0052(19)
C10 0.025(2) 0.046(3) 0.040(3) -0.018(2) -0.0116(18) 0.012(2)
C11 0.020(2) 0.065(4) 0.025(2) -0.012(2) 0.0013(16) 0.003(2)
C12 0.023(2) 0.042(3) 0.023(2) -0.0029(18) 0.0030(15) 0.0003(19)
C13 0.0183(18) 0.030(2) 0.0160(17) -0.0013(15) 0.0024(13) 0.0037(16)
C14 0.0205(19) 0.029(2) 0.0258(19) 0.0002(17) 0.0019(15) 0.0017(17)
C15 0.0184(19) 0.049(3) 0.023(2) -0.0051(19) 0.0015(15) 0.0056(19)
C16 0.021(2) 0.038(3) 0.024(2) -0.0049(18) 0.0028(15) -0.0026(18)
C17 0.029(2) 0.030(2) 0.032(2) -0.0003(18) 0.0064(17) -0.0087(19)
C18 0.0198(19) 0.035(3) 0.026(2) 0.0028(18) 0.0023(15) 0.0007(17)

loop_
_atom_type_symbol
_atom_type_description
_atom_type_scat_dispersion_real
_atom_type_scat_dispersion_imag
_atom_type_scat_source
C C 0.0033 0.0016 'International Tables Vol C Tables 4.2.6.8 and 6.1.1.4'
H H 0.0000 0.0000 'International Tables Vol C Tables 4.2.6.8 and 6.1.1.4'
N N 0.0061 0.0033 'International Tables Vol C Tables 4.2.6.8 and 6.1.1.4'
O O 0.0106 0.0060 'International Tables Vol C Tables 4.2.6.8 and 6.1.1.4'
P P 0.1023 0.0942 'International Tables Vol C Tables 4.2.6.8 and 6.1.1.4'

loop_
_geom_angle_atom_site_label_1
_geom_angle_atom_site_label_2
_geom_angle_atom_site_label_3
_geom_angle
_geom_angle_site_symmetry_1
_geom_angle_site_symmetry_3
N1 P1 N3 118.63(18) . .
N1 P1 O1 106.35(17) . .
N3 P1 O1 107.28(17) . .
N1 P1 N4 108.79(19) . .
N3 P1 N4 109.89(19) . .
O1 P1 N4 105.00(17) . .
N2 P2 N1 116.38(18) . .
N2 P2 O2 110.56(17) . .
N1 P2 O2 106.42(18) . .
N2 P2 N5 111.42(19) . .
N1 P2 N5 109.73(18) . .
O2 P2 N5 101.14(16) . .
N3 P3 N2 115.05(17) . .
N3 P3 C7 110.32(18) . .
N2 P3 C7 106.8(2) . .
N3 P3 C13 108.74(19) . .
N2 P3 C13 111.27(17) . .
C7 P3 C13 104.11(18) . .
C3 O1 P1 115.5(3) . .
C6 O2 P2 117.9(3) . .
P1 N1 P2 121.4(2) . .
P2 N2 P3 118.7(2) . .
P1 N3 P3 120.4(2) . .
C1 N4 P1 115.6(3) . .
C1 N4 H4 122.2 . .
P1 N4 H4 122.2 . .
C4 N5 P2 117.4(3) . .
C4 N5 H5 121.3 . .
P2 N5 H5 121.3 . .
N4 C1 C2 112.0(3) . .
N4 C1 H1A 109.2 . .
C2 C1 H1A 109.2 . .
N4 C1 H1B 109.2 . .
C2 C1 H1B 109.2 . .
H1A C1 H1B 107.9 . .
C3 C2 C1 111.7(4) . .
C3 C2 H2A 109.3 . .
C1 C2 H2A 109.3 . .
C3 C2 H2B 109.3 . .
C1 C2 H2B 109.3 . .
H2A C2 H2B 107.9 . .
O1 C3 C2 111.1(4) . .
O1 C3 H3A 109.4 . .
C2 C3 H3A 109.4 . .
O1 C3 H3B 109.4 . .
C2 C3 H3B 109.4 . .
H3A C3 H3B 108.0 . .
N5 C4 C5 110.1(4) . .
N5 C4 H4A 109.6 . .
C5 C4 H4A 109.6 . .
N5 C4 H4B 109.6 . .
C5 C4 H4B 109.6 . .
H4A C4 H4B 108.1 . .
C6 C5 C4 111.2(3) . .
C6 C5 H5A 109.4 . .
C4 C5 H5A 109.4 . .
C6 C5 H5B 109.4 . .
C4 C5 H5B 109.4 . .
H5A C5 H5B 108.0 . .
O2 C6 C5 110.1(3) . .
O2 C6 H6A 109.6 . .
C5 C6 H6A 109.6 . .
O2 C6 H6B 109.6 . .
C5 C6 H6B 109.6 . .
H6A C6 H6B 108.2 . .
C8 C7 C12 119.5(4) . .
C8 C7 P3 121.4(3) . .
C12 C7 P3 119.0(4) . .
C9 C8 C7 120.3(4) . .
C9 C8 H8 119.8 . .
C7 C8 H8 119.8 . .
C8 C9 C10 120.2(5) . .
C8 C9 H9 119.9 . .
C10 C9 H9 119.9 . .
C11 C10 C9 120.2(4) . .
C11 C10 H10 119.9 . .
C9 C10 H10 119.9 . .
C10 C11 C12 119.9(4) . .
C10 C11 H11 120.1 . .
C12 C11 H11 120.1 . .
C11 C12 C7 119.8(5) . .
C11 C12 H12 120.1 . .
C7 C12 H12 120.1 . .
C18 C13 C14 119.0(4) . .
C18 C13 P3 119.4(3) . .
C14 C13 P3 121.5(3) . .
C15 C14 C13 120.2(4) . .
C15 C14 H14 119.9 . .
C13 C14 H14 119.9 . .
C16 C15 C14 120.4(4) . .
C16 C15 H15 119.8 . .
C14 C15 H15 119.8 . .
C15 C16 C17 120.2(4) . .
C15 C16 H16 119.9 . .
C17 C16 H16 119.9 . .
C16 C17 C18 119.2(4) . .
C16 C17 H17 120.4 . .
C18 C17 H17 120.4 . .
C13 C18 C17 121.0(4) . .
C13 C18 H18 119.5 . .
C17 C18 H18 119.5 . .

loop_
_geom_bond_atom_site_label_1
_geom_bond_atom_site_label_2
_geom_bond_distance
_geom_bond_site_symmetry_2
P1 N1 1.594(3) .
P1 N3 1.597(3) .
P1 O1 1.601(3) .
P1 N4 1.647(4) .
P2 N2 1.596(3) .
P2 N1 1.598(4) .
P2 O2 1.598(3) .
P2 N5 1.652(3) .
P3 N3 1.604(3) .
P3 N2 1.619(3) .
P3 C7 1.807(4) .
P3 C13 1.810(4) .
O1 C3 1.451(5) .
O2 C6 1.452(5) .
N4 C1 1.486(5) .
N4 H4 0.8800 .
N5 C4 1.486(5) .
N5 H5 0.8800 .
C1 C2 1.539(6) .
C1 H1A 0.9900 .
C1 H1B 0.9900 .
C2 C3 1.513(7) .
C2 H2A 0.9900 .
C2 H2B 0.9900 .
C3 H3A 0.9900 .
C3 H3B 0.9900 .
C4 C5 1.524(6) .
C4 H4A 0.9900 .
C4 H4B 0.9900 .
C5 C6 1.517(6) .
C5 H5A 0.9900 .
C5 H5B 0.9900 .
C6 H6A 0.9900 .
C6 H6B 0.9900 .
C7 C8 1.389(6) .
C7 C12 1.408(6) .
C8 C9 1.385(6) .
C8 H8 0.9500 .
C9 C10 1.390(7) .
C9 H9 0.9500 .
C10 C11 1.388(8) .
C10 H10 0.9500 .
C11 C12 1.394(7) .
C11 H11 0.9500 .
C12 H12 0.9500 .
C13 C18 1.383(6) .
C13 C14 1.400(5) .
C14 C15 1.395(6) .
C14 H14 0.9500 .
C15 C16 1.378(7) .
C15 H15 0.9500 .
C16 C17 1.394(6) .
C16 H16 0.9500 .
C17 C18 1.403(6) .
C17 H17 0.9500 .
C18 H18 0.9500 .
